data_7245749
loop_
_publ_author_name
'Duan, Hai-Yu'
'Li, Xiu-Yuan'
'Zhang, Chen-Xu'
'He, Chaozheng'

_publ_section_title
;
 A novel trigonal bipyramidal cage-based Zn(ii)-MOF featuring two types of
 trinuclear clusters with high gas sorption properties
;
_journal_name_full CrystEngComm
_journal_paper_doi 10.1039/D2CE01399A
_journal_year 2022
_chemical_formula_moiety 'C60 H28 O33 Zn6'
_chemical_formula_sum 'C60 H28 O33 Zn6'
_chemical_formula_weight 1669.04
_space_group_crystal_system trigonal
_space_group_IT_number 159
_space_group_name_Hall 'P 3 -2c'
_space_group_name_H-M_alt 'P 3 1 c'
_atom_sites_solution_hydrogens mixed
_audit_creation_date 2021-12-01
_audit_creation_method
;
Olex2 1.5
(compiled 2021.10.07 svn.r9718050b for OlexSys, GUI svn.r6410)
;
_audit_update_record
;
2022-10-07 deposited with the CCDC.	2022-10-19 downloaded from the CCDC.
;
_cell_angle_alpha 90
_cell_angle_beta 90
_cell_angle_gamma 120
_cell_formula_units_Z 2
_cell_length_a 16.5095(7)
_cell_length_b 16.5095(7)
_cell_length_c 24.5306(18)
_cell_measurement_reflns_used 8999
_cell_measurement_temperature 173.00
_cell_measurement_theta_max 53.895
_cell_measurement_theta_min 3.1125
_cell_volume 5790.4(5)
_computing_molecular_graphics 'Olex2 1.5 (Dolomanov et al., 2009)'
_computing_publication_material 'Olex2 1.5 (Dolomanov et al., 2009)'
_computing_structure_refinement 'SHELXL 2018/3 (Sheldrick, 2015)'
_computing_structure_solution 'SHELXT 2014/5 (Sheldrick, 2014)'
_diffrn_ambient_temperature 173.00
_diffrn_measured_fraction_theta_full 0.998
_diffrn_measured_fraction_theta_max 0.998
_diffrn_measurement_device_type 'CCD area detector'
_diffrn_measurement_method 'phi and omega scans'
_diffrn_radiation_monochromator graphite
_diffrn_radiation_type MoK\a
_diffrn_radiation_wavelength 0.71073
_diffrn_reflns_av_R_equivalents 0.0812
_diffrn_reflns_av_unetI/netI 0.0584
_diffrn_reflns_Laue_measured_fraction_full 0.998
_diffrn_reflns_Laue_measured_fraction_max 0.998
_diffrn_reflns_limit_h_max 19
_diffrn_reflns_limit_h_min -19
_diffrn_reflns_limit_k_max 19
_diffrn_reflns_limit_k_min -19
_diffrn_reflns_limit_l_max 28
_diffrn_reflns_limit_l_min -29
_diffrn_reflns_number 40722
_diffrn_reflns_point_group_measured_fraction_full 0.983
_diffrn_reflns_point_group_measured_fraction_max 0.983
_diffrn_reflns_theta_full 25.242
_diffrn_reflns_theta_max 25.245
_diffrn_reflns_theta_min 1.649
_diffrn_source_current 2.86
_diffrn_source_power 0.19937059999999998
_diffrn_source_voltage 69.71
_exptl_absorpt_coefficient_mu 1.276
_exptl_absorpt_correction_T_max 0.7506
_exptl_absorpt_correction_T_min 0.6685
_exptl_absorpt_correction_type multi-scan
_exptl_absorpt_process_details
;
 SADABS 2016/2: Krause, L., Herbst-Irmer, R., Sheldrick G.M. & Stalke D.,
 J. Appl. Cryst. 48 (2015) 3-10
;
_exptl_crystal_colour colourless
_exptl_crystal_colour_primary colourless
_exptl_crystal_density_diffrn 0.957
_exptl_crystal_description block
_exptl_crystal_F_000 1664
_exptl_crystal_size_max 0.8
_exptl_crystal_size_mid 0.6
_exptl_crystal_size_min 0.1
_refine_diff_density_max 1.150
_refine_diff_density_min -0.690
_refine_diff_density_rms 0.103
_refine_ls_abs_structure_details
;
 Refined as an inversion twin.
;
_refine_ls_abs_structure_Flack 0.45(4)
_refine_ls_extinction_method none
_refine_ls_goodness_of_fit_ref 0.901
_refine_ls_hydrogen_treatment constr
_refine_ls_matrix_type full
_refine_ls_number_parameters 281
_refine_ls_number_reflns 6897
_refine_ls_number_restraints 713
_refine_ls_restrained_S_all 0.937
_refine_ls_R_factor_all 0.1441
_refine_ls_R_factor_gt 0.0983
_refine_ls_shift/su_max 0.011
_refine_ls_shift/su_mean 0.000
_refine_ls_structure_factor_coef Fsqd
_refine_ls_weighting_details 'w=1/[\s^2^(Fo^2^)+(0.2000P)^2^] where P=(Fo^2^+2Fc^2^)/3'
_refine_ls_weighting_scheme calc
_refine_ls_wR_factor_gt 0.2551
_refine_ls_wR_factor_ref 0.2831
_reflns_Friedel_coverage 0.964
_reflns_Friedel_fraction_full 0.967
_reflns_Friedel_fraction_max 0.967
_reflns_number_gt 3530
_reflns_number_total 6897
_reflns_threshold_expression 'I > 2\s(I)'
_cod_data_source_file d2ce01399a2.cif
_cod_data_source_block 1
_cod_original_cell_volume 5790.4(6)
_cod_database_code 7245749
_shelx_shelxl_version_number 2018/3
_shelx_space_group_comment
;
The symmetry employed for this shelxl refinement is uniquely defined
by the following loop, which should always be used as a source of
symmetry information in preference to the above space-group names.
They are only intended as comments.
;
_shelx_estimated_absorpt_t_max 0.883
_shelx_estimated_absorpt_t_min 0.428
_olex2_refinement_description
;
1. Twinned data refinement
 Scales: 0.55(4)
 0.45(4)
2. Fixed Uiso
 At 1.2 times of:
  All C(H) groups, H11 of O11
 At 1.5 times of:
  All O(H,H) groups, H13 of O13
3. Restrained distances
 C15-C1
 1.46 with sigma of 0.01
 C4-O7
 1.45 with sigma of 0.01
 C20_$3-C19_$3 = C20_$3-C19_$4 = C20_$4-C19_$4 = C20_$4-C19 = C20-C19 = C20-
 C19_$3
 1.42 with sigma of 0.01
 C19-C19_$3 = C19_$3-C19_$4
 2.2 with sigma of 0.01
 C20-C20_$3 = C20_$3-C20_$4
 2.2 with sigma of 0.01
 O4-C13 = O8-C13
 1.2 with sigma of 0.01
 O2-C15 = O5-C15
 1.2 with sigma of 0.01
 O5-C1 = C1-O2
 2.3 with sigma of 0.02
 O9-C18 = O10-C18
 1.2 with sigma of 0.01
 C11-C13
 1.46 with sigma of 0.01
 Zn3-O12
 2 with sigma of 0.01
4. Restrained planarity
 C19_$3, C19, C19_$4, C20_$4, C20_$3, C20
 with sigma of 0.01
 O9_$1, O10_$1, C5_$1, C18_$1
 with sigma of 0.01
5. Uiso/Uaniso restraints and constraints
All non-hydrogen atoms have similar U: within 2A with sigma of 0.04 and sigma
for terminal atoms of 0.08 within 2A
All non-hydrogen atoms restrained to be isotropic: with sigma of 0.1 and sigma
for terminal atoms of 0.2
Uanis(O12) \\sim Ueq, Uanis(C19) \\sim Ueq: with sigma of 0.01 and sigma for
terminal atoms of 0.02
6. Rigid body (RIGU) restrains
 All non-hydrogen atoms
 with sigma for 1-2 distances of 0.004 and sigma for 1-3 distances of 0.004
7. Others
 Fixed Sof: H12A(0.33333) H12B(0.33333) O13(0.33333) H13(0.33333)
8.a Riding coordinates:
 O12(H12A,H12B), O13(H13)
8.b Ternary CH refined with riding coordinates:
 O11(H11)
8.c Aromatic/amide H refined with riding coordinates:
 C2(H2), C3(H3), C6(H6), C9(H9), C10(H10), C12(H12), C17(H17), C19(H19)
8.d Fitted hexagon refined as free rotating group:
 C1(C2,C3,C4,C5,C6), C7(C8,C9,C10,C11,C12)
;
_smtbx_masks_void_probe_radius 1.2
_smtbx_masks_void_truncation_radius 1.2
_olex2_submission_special_instructions 'No special instructions were received'

loop_
_space_group_symop_operation_xyz
'x, y, z'
'-y, x-y, z'
'-x+y, -x, z'
'y, x, z+1/2'
'x-y, -y, z+1/2'
'-x, -x+y, z+1/2'

loop_
_atom_site_label
_atom_site_type_symbol
_atom_site_fract_x
_atom_site_fract_y
_atom_site_fract_z
_atom_site_U_iso_or_equiv
_atom_site_adp_type
_atom_site_occupancy
_atom_site_site_symmetry_order
_atom_site_calc_flag
_atom_site_refinement_flags_posn
_atom_site_refinement_flags_adp
_atom_site_refinement_flags_occupancy
_atom_site_disorder_assembly
_atom_site_disorder_group
Zn1 Zn 0.333333 0.666667 0.3081(2) 0.197(2) Uani 1 3 d S TU P . .
Zn2 Zn 0.333333 0.666667 0.45925(18) 0.0994(8) Uani 1 3 d S TU P . .
Zn3 Zn 0.333333 0.666667 0.6112(2) 0.1401(12) Uani 1 3 d DS TU P . .
Zn4 Zn 0.98050(14) 0.87435(17) 0.68040(15) 0.1317(8) Uani 1 1 d . U . . .
O1 O 0.8756(6) 0.8124(7) 0.5082(4) 0.111(3) Uani 1 1 d . U . . .
O2 O 0.3338(7) 0.5601(5) 0.4100(5) 0.122(3) Uani 1 1 d D U . . .
O3 O 0.8033(7) 0.9052(6) 0.6382(4) 0.120(3) Uani 1 1 d . U . . .
O4 O 0.4344(7) 0.6568(7) 0.5097(6) 0.132(3) Uani 1 1 d D U . . .
O5 O 0.2849(11) 0.5336(7) 0.3209(5) 0.160(5) Uani 1 1 d D U . . .
O6 O 0.8886(7) 0.8310(8) 0.6224(6) 0.137(4) Uani 1 1 d . U . . .
O7 O 0.1863(7) 0.1287(6) 0.3804(6) 0.142(4) Uani 1 1 d D U . . .
O8 O 0.4608(7) 0.7034(7) 0.5877(5) 0.122(3) Uani 1 1 d D U . . .
O9 O 0.1169(15) 0.2217(11) 0.2451(8) 0.216(8) Uani 1 1 d D U . . .
O10 O 0.1636(11) 0.1421(11) 0.2617(8) 0.188(6) Uani 1 1 d D U . . .
O11 O 1.000000 1.000000 0.7029(7) 0.105(4) Uani 1 3 d S TU P . .
H11 H 1.000000 1.000000 0.743623 0.125 Uiso 1 3 calc R U P . .
O12 O 0.333333 0.666667 0.6927(5) 0.189(9) Uani 1 3 d DS TU P . .
H12A H 0.282460 0.675740 0.706015 0.283 Uiso 0.3333 1 d R U P A -1
H12B H 0.393280 0.717540 0.706015 0.283 Uiso 0.3333 1 d R U P A -1
C1 C 0.2710(6) 0.4129(4) 0.3696(4) 0.106(3) Uani 1 1 d DG U . . .
C2 C 0.2798(6) 0.3707(6) 0.4165(4) 0.131(5) Uani 1 1 d G U . . .
H2 H 0.308270 0.407221 0.448122 0.157 Uiso 1 1 calc R U . . .
C3 C 0.2469(6) 0.2750(6) 0.4172(4) 0.111(4) Uani 1 1 d G U . . .
H3 H 0.252936 0.246175 0.449225 0.133 Uiso 1 1 calc R U . . .
C4 C 0.2052(6) 0.2216(4) 0.3709(5) 0.116(4) Uani 1 1 d DG U . . .
C5 C 0.1964(7) 0.2638(6) 0.3240(4) 0.140(5) Uani 1 1 d G U . . .
C6 C 0.2293(7) 0.3594(6) 0.3234(4) 0.128(5) Uani 1 1 d G U . . .
H6 H 0.223252 0.388299 0.291306 0.153 Uiso 1 1 calc R U . . .
C7 C 0.7483(4) 0.7927(5) 0.5743(4) 0.094(3) Uani 1 1 d G U . . .
C8 C 0.7764(4) 0.7786(6) 0.5234(4) 0.101(3) Uani 1 1 d G U . . .
C9 C 0.7110(5) 0.7366(7) 0.4820(4) 0.128(5) Uani 1 1 d G U . . .
H9 H 0.730230 0.726974 0.447212 0.154 Uiso 1 1 calc R U . . .
C10 C 0.6176(5) 0.7086(6) 0.4913(4) 0.114(4) Uani 1 1 d G U . . .
H10 H 0.572960 0.679815 0.462964 0.136 Uiso 1 1 calc R U . . .
C11 C 0.5895(4) 0.7226(6) 0.5422(4) 0.106(3) Uani 1 1 d DG U . . .
C12 C 0.6548(5) 0.7647(6) 0.5836(3) 0.106(4) Uani 1 1 d G U . . .
H12 H 0.635629 0.774271 0.618397 0.127 Uiso 1 1 calc R U . . .
C13 C 0.4907(8) 0.6960(9) 0.5451(6) 0.105(3) Uani 1 1 d D U . . .
C14 C 0.8160(9) 0.8407(10) 0.6106(6) 0.097(3) Uani 1 1 d . U . . .
C15 C 0.2985(14) 0.5134(7) 0.3677(6) 0.149(6) Uani 1 1 d D U . . .
C16 C 0.9400(10) 0.9041(9) 0.5081(7) 0.106(4) Uani 1 1 d . U . . .
C17 C 1.0316(9) 0.9359(9) 0.5089(5) 0.091(3) Uani 1 1 d . U . . .
H17 H 1.054700 0.893506 0.509931 0.109 Uiso 1 1 calc R U . . .
C18 C 0.1604(11) 0.2089(10) 0.2781(8) 0.169(7) Uani 1 1 d D U . . .
C19 C 0.0673(6) -0.0218(8) 0.36893(14) 0.099(3) Uani 1 1 d D U . . .
H19 H 0.115462 -0.037252 0.368931 0.119 Uiso 1 1 calc R U . . .
C20 C 0.0884(4) 0.0670(6) 0.36892(14) 0.108(4) Uani 1 1 d D U . . .
O13 O 0.3913(15) 0.689(3) 0.2476(12) 0.132(11) Uani 0.3333 1 d . U P B -1
H13 H 0.376885 0.729799 0.225355 0.198 Uiso 0.3333 1 d R U P B -1

loop_
_atom_site_aniso_label
_atom_site_aniso_U_11
_atom_site_aniso_U_22
_atom_site_aniso_U_33
_atom_site_aniso_U_23
_atom_site_aniso_U_13
_atom_site_aniso_U_12
Zn1 0.239(4) 0.239(4) 0.114(3) 0.000 0.000 0.1193(19)
Zn2 0.0960(10) 0.0960(10) 0.1062(19) 0.000 0.000 0.0480(5)
Zn3 0.1555(19) 0.1555(19) 0.109(2) 0.000 0.000 0.0778(9)
Zn4 0.1330(15) 0.1617(17) 0.0960(12) 0.0155(11) 0.0037(11) 0.0704(13)
O1 0.079(4) 0.112(6) 0.123(7) -0.031(5) -0.014(4) 0.035(4)
O2 0.111(6) 0.058(4) 0.162(9) -0.028(5) -0.052(6) 0.017(4)
O3 0.123(7) 0.090(5) 0.123(7) -0.019(5) 0.053(6) 0.034(5)
O4 0.103(6) 0.095(6) 0.206(10) -0.035(6) -0.043(6) 0.055(5)
O5 0.203(12) 0.106(7) 0.123(8) -0.034(6) -0.039(8) 0.040(7)
O6 0.100(6) 0.140(8) 0.180(10) 0.019(7) -0.014(6) 0.068(6)
O7 0.086(5) 0.089(5) 0.234(12) -0.053(6) -0.034(6) 0.030(4)
O8 0.096(6) 0.112(6) 0.165(9) 0.038(6) 0.005(6) 0.056(5)
O9 0.259(17) 0.154(11) 0.195(14) -0.085(10) -0.118(12) 0.074(11)
O10 0.153(10) 0.160(10) 0.217(14) -0.106(10) -0.029(10) 0.053(8)
O11 0.116(6) 0.116(6) 0.082(10) 0.000 0.000 0.058(3)
O12 0.245(14) 0.245(14) 0.077(11) 0.000 0.000 0.122(7)
C1 0.089(7) 0.079(6) 0.137(9) -0.045(6) -0.005(7) 0.033(6)
C2 0.107(9) 0.088(7) 0.152(11) -0.032(7) -0.016(9) 0.015(7)
C3 0.080(7) 0.118(7) 0.138(10) -0.027(7) 0.021(6) 0.052(7)
C4 0.085(7) 0.102(7) 0.155(10) -0.039(7) 0.000(7) 0.042(6)
C5 0.111(10) 0.115(8) 0.180(12) -0.058(8) -0.054(10) 0.046(8)
C6 0.112(10) 0.118(8) 0.139(11) -0.038(8) -0.032(8) 0.048(8)
C7 0.081(6) 0.059(5) 0.133(8) 0.009(5) -0.012(5) 0.028(5)
C8 0.064(5) 0.071(6) 0.153(9) -0.035(6) -0.023(5) 0.022(5)
C9 0.077(6) 0.131(11) 0.140(11) -0.022(9) -0.019(7) 0.025(7)
C10 0.089(7) 0.110(9) 0.155(10) -0.004(8) -0.030(7) 0.059(7)
C11 0.091(6) 0.076(7) 0.139(9) -0.002(7) -0.022(6) 0.032(6)
C12 0.079(6) 0.082(7) 0.150(10) -0.017(7) -0.019(6) 0.035(5)
C13 0.105(8) 0.071(7) 0.146(10) -0.007(7) -0.031(7) 0.048(6)
C14 0.082(6) 0.107(8) 0.111(8) -0.013(6) 0.012(5) 0.054(6)
C15 0.169(14) 0.068(7) 0.145(11) -0.002(7) -0.029(11) 0.012(8)
C16 0.097(7) 0.090(7) 0.132(11) -0.033(7) -0.003(7) 0.049(6)
C17 0.093(6) 0.091(8) 0.092(8) -0.017(6) -0.025(6) 0.048(6)
C18 0.191(17) 0.153(13) 0.160(14) -0.071(11) -0.050(12) 0.085(12)
C19 0.096(7) 0.105(6) 0.105(8) -0.024(6) -0.021(6) 0.058(6)
C20 0.073(6) 0.099(7) 0.145(12) -0.022(8) -0.023(7) 0.037(6)
O13 0.044(11) 0.22(3) 0.086(17) 0.022(17) 0.015(10) 0.035(18)

loop_
_atom_type_symbol
_atom_type_description
_atom_type_scat_dispersion_real
_atom_type_scat_dispersion_imag
_atom_type_scat_source
C C 0.0033 0.0016 'International Tables Vol C Tables 4.2.6.8 and 6.1.1.4'
H H 0.0000 0.0000 'International Tables Vol C Tables 4.2.6.8 and 6.1.1.4'
O O 0.0106 0.0060 'International Tables Vol C Tables 4.2.6.8 and 6.1.1.4'
Zn Zn 0.2839 1.4301 'International Tables Vol C Tables 4.2.6.8 and 6.1.1.4'

loop_
_geom_angle_atom_site_label_1
_geom_angle_atom_site_label_2
_geom_angle_atom_site_label_3
_geom_angle
_geom_angle_site_symmetry_1
_geom_angle_site_symmetry_3
_geom_angle_publ_flag
O5 Zn1 O5 117.4(2) . 2_665 ?
O5 Zn1 O5 117.4(2) 3_565 2_665 ?
O5 Zn1 O5 117.4(2) 3_565 . ?
O13 Zn1 O5 104.9(15) . . ?
O13 Zn1 O5 119.3(13) . 3_565 ?
O13 Zn1 O5 71.0(10) . 2_665 ?
O2 Zn2 O2 91.2(4) 3_565 2_665 ?
O2 Zn2 O2 91.2(4) 3_565 . ?
O2 Zn2 O2 91.2(4) 2_665 . ?
O2 Zn2 O4 92.2(5) 3_565 2_665 ?
O2 Zn2 O4 176.0(4) 2_665 3_565 ?
O2 Zn2 O4 92.2(5) 2_665 . ?
O2 Zn2 O4 86.6(4) 2_665 2_665 ?
O2 Zn2 O4 176.0(4) 3_565 . ?
O2 Zn2 O4 176.0(4) . 2_665 ?
O2 Zn2 O4 86.6(4) . . ?
O2 Zn2 O4 86.6(4) 3_565 3_565 ?
O2 Zn2 O4 92.2(5) . 3_565 ?
O4 Zn2 O4 90.1(5) 2_665 . ?
O4 Zn2 O4 90.1(5) 2_665 3_565 ?
O4 Zn2 O4 90.1(5) 3_565 . ?
O8 Zn3 O8 111.7(4) 2_665 . ?
O8 Zn3 O8 111.7(4) 2_665 3_565 ?
O8 Zn3 O8 111.7(3) 3_565 . ?
O8 Zn3 O12 107.1(4) 2_665 . ?
O8 Zn3 O12 107.1(4) 3_565 . ?
O8 Zn3 O12 107.1(4) . . ?
O3 Zn4 O9 135.7(6) 2_765 5_665 ?
O3 Zn4 O10 100.2(5) 2_765 5_665 ?
O6 Zn4 O3 100.4(5) . 2_765 ?
O6 Zn4 O9 99.4(6) . 5_665 ?
O6 Zn4 O10 150.0(6) . 5_665 ?
O6 Zn4 O11 105.9(5) . . ?
O10 Zn4 O9 50.9(6) 5_665 5_665 ?
O11 Zn4 O3 106.8(4) . 2_765 ?
O11 Zn4 O9 105.2(7) . 5_665 ?
O11 Zn4 O10 88.7(6) . 5_665 ?
C16 O1 C8 121.5(10) . . ?
C15 O2 Zn2 141.6(11) . . ?
C14 O3 Zn4 131.0(9) . 3_675 ?
C13 O4 Zn2 143.1(9) . . ?
C15 O5 Zn1 115.0(8) . . ?
C14 O6 Zn4 135.1(11) . . ?
C4 O7 C20 107.0(9) . . ?
C13 O8 Zn3 131.6(10) . . ?
C18 O9 Zn4 102.0(14) . 5_564 ?
C18 O10 Zn4 101.9(15) . 5_564 ?
Zn4 O11 Zn4 112.8(4) 2_765 . ?
Zn4 O11 Zn4 112.8(4) 3_675 . ?
Zn4 O11 Zn4 112.8(4) 2_765 3_675 ?
Zn4 O11 H11 105.9 3_675 . ?
Zn4 O11 H11 105.9 . . ?
Zn4 O11 H11 105.9 2_765 . ?
Zn3 O12 H12A 109.5 . . ?
Zn3 O12 H12B 109.5 . . ?
H12A O12 H12B 109.5 . . ?
C2 C1 C6 120.0 . . ?
C2 C1 C15 122.4(7) . . ?
C6 C1 C15 117.4(7) . . ?
C1 C2 H2 120.0 . . ?
C3 C2 C1 120.0 . . ?
C3 C2 H2 120.0 . . ?
C2 C3 H3 120.0 . . ?
C4 C3 C2 120.0 . . ?
C4 C3 H3 120.0 . . ?
C3 C4 O7 108.8(8) . . ?
C3 C4 C5 120.0 . . ?
C5 C4 O7 130.9(8) . . ?
C6 C5 C4 120.0 . . ?
C18 C5 C4 117.7(10) . . ?
C18 C5 C6 122.1(10) . . ?
C1 C6 H6 120.0 . . ?
C5 C6 C1 120.0 . . ?
C5 C6 H6 120.0 . . ?
C8 C7 C12 120.0 . . ?
C14 C7 C8 116.5(7) . . ?
C14 C7 C12 123.2(7) . . ?
C7 C8 O1 124.0(6) . . ?
C7 C8 C9 120.0 . . ?
C9 C8 O1 115.9(6) . . ?
C8 C9 H9 120.0 . . ?
C10 C9 C8 120.0 . . ?
C10 C9 H9 120.0 . . ?
C9 C10 H10 120.0 . . ?
C9 C10 C11 120.0 . . ?
C11 C10 H10 120.0 . . ?
C10 C11 C13 114.1(8) . . ?
C12 C11 C10 120.0 . . ?
C12 C11 C13 125.8(8) . . ?
C7 C12 H12 120.0 . . ?
C11 C12 C7 120.0 . . ?
C11 C12 H12 120.0 . . ?
O4 C13 C11 125.1(13) . . ?
O8 C13 O4 116.2(13) . . ?
O8 C13 C11 118.1(11) . . ?
O6 C14 O3 119.3(13) . . ?
O6 C14 C7 128.1(12) . . ?
C7 C14 O3 112.6(11) . . ?
O2 C15 C1 116.7(10) . . ?
O5 C15 O2 133.7(11) . . ?
O5 C15 C1 109.5(10) . . ?
O1 C16 C17 116.2(12) . 3_675 ?
C17 C16 O1 123.1(12) . . ?
C17 C16 C17 120.6(13) . 3_675 ?
C16 C17 C16 119.3(13) . 2_765 ?
C16 C17 H17 120.3 2_765 . ?
C16 C17 H17 120.3 . . ?
O9 C18 O10 104(2) . . ?
O9 C18 C5 123.3(15) . . ?
O10 C18 C5 132.5(18) . . ?
C20 C19 H19 120.3 3 . ?
C20 C19 H19 120.3 . . ?
C20 C19 C20 119.5(6) 3 . ?
C19 C20 O7 111.3(10) . . ?
C19 C20 O7 126.9(10) 2 . ?
C19 C20 C19 120.5(6) 2 . ?
Zn1 O13 H13 109.4 . . ?

loop_
_geom_bond_atom_site_label_1
_geom_bond_atom_site_label_2
_geom_bond_distance
_geom_bond_site_symmetry_2
_geom_bond_publ_flag
Zn1 O5 1.952(11) 3_565 ?
Zn1 O5 1.952(11) 2_665 ?
Zn1 O5 1.952(11) . ?
Zn1 O13 1.70(3) . ?
Zn2 O2 2.137(10) . ?
Zn2 O2 2.137(10) 2_665 ?
Zn2 O2 2.137(10) 3_565 ?
Zn2 O4 2.148(11) 2_665 ?
Zn2 O4 2.148(11) . ?
Zn2 O4 2.148(11) 3_565 ?
Zn3 O8 1.962(11) 2_665 ?
Zn3 O8 1.962(11) . ?
Zn3 O8 1.962(11) 3_565 ?
Zn3 O12 1.999(12) . ?
Zn4 O3 2.011(9) 2_765 ?
Zn4 O6 1.937(12) . ?
Zn4 O9 2.186(17) 5_665 ?
Zn4 O10 2.167(18) 5_665 ?
Zn4 O11 2.011(5) . ?
O1 C8 1.491(11) . ?
O1 C16 1.347(16) . ?
O2 C15 1.251(12) . ?
O3 C14 1.364(15) . ?
O4 C13 1.197(11) . ?
O5 C15 1.246(11) . ?
O6 C14 1.317(16) . ?
O7 C4 1.423(10) . ?
O7 C20 1.443(10) . ?
O8 C13 1.190(11) . ?
O9 C18 1.169(13) . ?
O10 C18 1.199(12) . ?
O11 H11 1.0000 . ?
O12 H12A 0.9800 . ?
O12 H12B 0.9800 . ?
C1 C2 1.3900 . ?
C1 C6 1.3900 . ?
C1 C15 1.486(11) . ?
C2 H2 0.9500 . ?
C2 C3 1.3900 . ?
C3 H3 0.9500 . ?
C3 C4 1.3900 . ?
C4 C5 1.3900 . ?
C5 C6 1.3900 . ?
C5 C18 1.380(19) . ?
C6 H6 0.9500 . ?
C7 C8 1.3900 . ?
C7 C12 1.3900 . ?
C7 C14 1.337(15) . ?
C8 C9 1.3900 . ?
C9 H9 0.9500 . ?
C9 C10 1.3900 . ?
C10 H10 0.9500 . ?
C10 C11 1.3900 . ?
C11 C12 1.3900 . ?
C11 C13 1.463(11) . ?
C12 H12 0.9500 . ?
C16 C17 1.449(19) 3_675 ?
C16 C17 1.331(19) . ?
C17 H17 0.9500 . ?
C19 H19 0.9500 . ?
C19 C20 1.320(6) 3 ?
C19 C20 1.326(7) . ?
O13 H13 0.9798 . ?

loop_
_geom_torsion_atom_site_label_1
_geom_torsion_atom_site_label_2
_geom_torsion_atom_site_label_3
_geom_torsion_atom_site_label_4
_geom_torsion
_geom_torsion_site_symmetry_1
_geom_torsion_site_symmetry_2
_geom_torsion_site_symmetry_3
_geom_torsion_site_symmetry_4
_geom_torsion_publ_flag
Zn1 O5 C15 O2 4(4) . . . . ?
Zn1 O5 C15 C1 -171.8(11) . . . . ?
Zn2 O2 C15 O5 45(4) . . . . ?
Zn2 O2 C15 C1 -139.8(12) . . . . ?
Zn2 O4 C13 O8 64(3) . . . . ?
Zn2 O4 C13 C11 -124.9(15) . . . . ?
Zn3 O8 C13 O4 -3(2) . . . . ?
Zn3 O8 C13 C11 -174.1(7) . . . . ?
Zn4 O3 C14 O6 21(2) 3_675 . . . ?
Zn4 O3 C14 C7 -160.3(9) 3_675 . . . ?
Zn4 O6 C14 O3 12(2) . . . . ?
Zn4 O6 C14 C7 -166.6(11) . . . . ?
Zn4 O9 C18 O10 -9.3(11) 5_564 . . . ?
Zn4 O9 C18 C5 170.7(13) 5_564 . . . ?
Zn4 O10 C18 O9 9.4(11) 5_564 . . . ?
Zn4 O10 C18 C5 -170.6(15) 5_564 . . . ?
O1 C8 C9 C10 -175.7(9) . . . . ?
O1 C16 C17 C16 179.3(7) . . . 2_765 ?
O7 C4 C5 C6 -172.9(10) . . . . ?
O7 C4 C5 C18 2.7(12) . . . . ?
C1 C2 C3 C4 0.0 . . . . ?
C2 C1 C6 C5 0.0 . . . . ?
C2 C1 C15 O2 3(2) . . . . ?
C2 C1 C15 O5 179.0(13) . . . . ?
C2 C3 C4 O7 174.3(8) . . . . ?
C2 C3 C4 C5 0.0 . . . . ?
C3 C4 C5 C6 0.0 . . . . ?
C3 C4 C5 C18 175.6(13) . . . . ?
C4 O7 C20 C19 -22.2(13) . . . 2 ?
C4 O7 C20 C19 170.8(7) . . . . ?
C4 C5 C6 C1 0.0 . . . . ?
C4 C5 C18 O9 149.3(13) . . . . ?
C4 C5 C18 O10 -31(2) . . . . ?
C6 C1 C2 C3 0.0 . . . . ?
C6 C1 C15 O2 178.3(14) . . . . ?
C6 C1 C15 O5 -5(2) . . . . ?
C6 C5 C18 O9 -35.2(19) . . . . ?
C6 C5 C18 O10 144.8(12) . . . . ?
C7 C8 C9 C10 0.0 . . . . ?
C8 O1 C16 C17 -16.2(18) . . . 3_675 ?
C8 O1 C16 C17 161.9(12) . . . . ?
C8 C7 C12 C11 0.0 . . . . ?
C8 C7 C14 O3 136.5(9) . . . . ?
C8 C7 C14 O6 -45.0(18) . . . . ?
C8 C9 C10 C11 0.0 . . . . ?
C9 C10 C11 C12 0.0 . . . . ?
C9 C10 C11 C13 175.8(9) . . . . ?
C10 C11 C12 C7 0.0 . . . . ?
C10 C11 C13 O4 7.2(17) . . . . ?
C10 C11 C13 O8 177.9(11) . . . . ?
C12 C7 C8 O1 175.3(9) . . . . ?
C12 C7 C8 C9 0.0 . . . . ?
C12 C7 C14 O3 -37.7(16) . . . . ?
C12 C7 C14 O6 140.8(12) . . . . ?
C12 C11 C13 O4 -177.2(11) . . . . ?
C12 C11 C13 O8 -6.6(16) . . . . ?
C13 C11 C12 C7 -175.3(10) . . . . ?
C14 C7 C8 O1 0.9(12) . . . . ?
C14 C7 C8 C9 -174.4(10) . . . . ?
C14 C7 C12 C11 174.0(11) . . . . ?
C15 C1 C2 C3 175.5(13) . . . . ?
C15 C1 C6 C5 -175.7(12) . . . . ?
C16 O1 C8 C7 -61.5(14) . . . . ?
C16 O1 C8 C9 114.0(11) . . . . ?
C17 C16 C17 C16 -3(3) 3_675 . . 2_765 ?
C18 C5 C6 C1 -175.4(13) . . . . ?
C20 O7 C4 C3 126.4(8) . . . . ?
C20 O7 C4 C5 -60.1(13) . . . . ?
C20 C19 C20 O7 167.9(7) 3 . . . ?
C20 C19 C20 C19 0.0(3) 3 . . 2 ?

loop_
_twin_individual_id
_twin_individual_mass_fraction_refined
1 0.55(4)
2 0.45(4)

loop_
_smtbx_masks_void_nr
_smtbx_masks_void_average_x
_smtbx_masks_void_average_y
_smtbx_masks_void_average_z
_smtbx_masks_void_volume
_smtbx_masks_void_count_electrons
_smtbx_masks_void_content
1 -0.439 -0.549 -0.044 3369.5 521.2 ?
